data_7229253
loop_
_publ_author_name
'Gu, Lei'
'Zhang, Han-Zhong'
'Jiang, Wen-Hong'
'Hou, Guang-Feng'
'Yu, Ying-Hui'
'Ma, Dong-Sheng'

_publ_section_title
;
 A pair of novel Zn(ii) enantiomeric coordination polymers based on a
 chiral multicarboxylate ligand: synthesis, crystal structures and
 molecular recognition properties
;
_journal_issue 72
_journal_name_full 'RSC Adv.'
_journal_page_first 45862
_journal_paper_doi 10.1039/C7RA08433A
_journal_volume 7
_journal_year 2017
_chemical_absolute_configuration rm
_chemical_formula_moiety 'C24 H28 O20 Zn4, 0.5(H2 O)'
_chemical_formula_sum 'C24 H29 O20.5 Zn4'
_chemical_formula_weight 906.95
_space_group_crystal_system triclinic
_space_group_IT_number 1
_space_group_name_Hall 'P 1'
_space_group_name_H-M_alt 'P 1'
_symmetry_space_group_name_Hall 'P 1'
_symmetry_space_group_name_H-M 'P 1'
_atom_sites_solution_hydrogens mixed
_audit_block_doi 10.5517/ccdc.csd.cc1pjwdh
_audit_creation_method SHELXL-2014/7
_audit_update_record
;
2017-07-28 deposited with the CCDC.
2017-09-22 downloaded from the CCDC.
;
_cell_angle_alpha 105.246(6)
_cell_angle_beta 108.647(6)
_cell_angle_gamma 95.760(6)
_cell_formula_units_Z 1
_cell_length_a 8.1196(5)
_cell_length_b 9.4949(7)
_cell_length_c 10.9553(7)
_cell_measurement_reflns_used 2889
_cell_measurement_temperature 293(2)
_cell_measurement_theta_max 27.9713
_cell_measurement_theta_min 3.1538
_cell_volume 756.22(10)
_computing_cell_refinement
;
CrysAlisPro, Agilent Technologies,
Version 1.171.35.21 (release 20-01-2012 CrysAlis171 .NET)
(compiled Jan 23 2012,18:06:46)
;
_computing_data_collection
;
CrysAlisPro, Agilent Technologies,
Version 1.171.35.21 (release 20-01-2012 CrysAlis171 .NET)
(compiled Jan 23 2012,18:06:46)
;
_computing_data_reduction
;
CrysAlisPro, Agilent Technologies,
Version 1.171.35.21 (release 20-01-2012 CrysAlis171 .NET)
(compiled Jan 23 2012,18:06:46)
;
_computing_structure_refinement 'SHELXL-2014/7 (Sheldrick, 2014)'
_computing_structure_solution 'SHELXL-2014/7 (Sheldrick, 2014)'
_diffrn_ambient_temperature 293(2)
_diffrn_measured_fraction_theta_full 0.998
_diffrn_measured_fraction_theta_max 0.904
_diffrn_measurement_device_type 'Xcalibur, Eos'
_diffrn_measurement_method '\w scans'
_diffrn_radiation_type MoK\a
_diffrn_radiation_wavelength 0.71073
_diffrn_reflns_av_R_equivalents 0.0198
_diffrn_reflns_av_unetI/netI 0.0448
_diffrn_reflns_Laue_measured_fraction_full 0.998
_diffrn_reflns_Laue_measured_fraction_max 0.904
_diffrn_reflns_limit_h_max 9
_diffrn_reflns_limit_h_min -10
_diffrn_reflns_limit_k_max 12
_diffrn_reflns_limit_k_min -11
_diffrn_reflns_limit_l_max 13
_diffrn_reflns_limit_l_min -13
_diffrn_reflns_number 5327
_diffrn_reflns_point_group_measured_fraction_full 0.675
_diffrn_reflns_point_group_measured_fraction_max 0.590
_diffrn_reflns_theta_full 25.242
_diffrn_reflns_theta_max 28.033
_diffrn_reflns_theta_min 3.160
_diffrn_standards_decay_% 0
_diffrn_standards_interval_count 0
_diffrn_standards_interval_time 0
_diffrn_standards_number 0
_exptl_absorpt_coefficient_mu 3.227
_exptl_absorpt_correction_T_max 0.606
_exptl_absorpt_correction_T_min 0.528
_exptl_absorpt_correction_type multi-scan
_exptl_absorpt_process_details
;
CrysAlisPro, Agilent Technologies,
Version 1.171.35.21 (release 20-01-2012 CrysAlis171 .NET)
(compiled Jan 23 2012,18:06:46)
Empirical absorption correction using spherical harmonics,
 implemented in SCALE3 ABSPACK scaling algorithm.
;
_exptl_crystal_colour COLORLESS
_exptl_crystal_density_diffrn 1.992
_exptl_crystal_description BLOCK
_exptl_crystal_F_000 457
_exptl_crystal_size_max 0.201
_exptl_crystal_size_mid 0.182
_exptl_crystal_size_min 0.155
_refine_diff_density_max 0.395
_refine_diff_density_min -0.361
_refine_diff_density_rms 0.081
_refine_ls_abs_structure_details
;
 Flack x determined using 853 quotients [(I+)-(I-)]/[(I+)+(I-)]
 (Parsons, Flack and Wagner, Acta Cryst. B69 (2013) 249-259).
;
_refine_ls_abs_structure_Flack 0.04(2)
_refine_ls_extinction_method none
_refine_ls_goodness_of_fit_ref 1.005
_refine_ls_hydrogen_treatment mixed
_refine_ls_matrix_type full
_refine_ls_number_parameters 450
_refine_ls_number_reflns 4333
_refine_ls_number_restraints 41
_refine_ls_restrained_S_all 1.005
_refine_ls_R_factor_all 0.0359
_refine_ls_R_factor_gt 0.0283
_refine_ls_shift/su_max 0.001
_refine_ls_shift/su_mean 0.000
_refine_ls_structure_factor_coef Fsqd
_refine_ls_weighting_details 'w=1/[\s^2^(Fo^2^)+(0.0229P)^2^] where P=(Fo^2^+2Fc^2^)/3'
_refine_ls_weighting_scheme calc
_refine_ls_wR_factor_gt 0.0577
_refine_ls_wR_factor_ref 0.0605
_reflns_Friedel_coverage 0.305
_reflns_Friedel_fraction_full 0.352
_reflns_Friedel_fraction_max 0.275
_reflns_number_gt 3745
_reflns_number_total 4333
_reflns_threshold_expression 'I > 2\s(I)'
_cod_data_source_file c7ra08433a2.cif
_cod_data_source_block gulei
_cod_original_cell_volume 756.22(9)
_cod_original_formula_sum 'C24 H29 O20.50 Zn4'
_cod_database_code 7229253
_shelx_shelxl_version_number 2014/7
_shelx_space_group_comment
;
The symmetry employed for this shelxl refinement is uniquely defined
by the following loop, which should always be used as a source of
symmetry information in preference to the above space-group names.
They are only intended as comments.
;
_shelx_estimated_absorpt_t_min 0.563
_shelx_estimated_absorpt_t_max 0.635

loop_
_space_group_symop_operation_xyz
'x, y, z'

loop_
_atom_site_label
_atom_site_type_symbol
_atom_site_fract_x
_atom_site_fract_y
_atom_site_fract_z
_atom_site_U_iso_or_equiv
_atom_site_adp_type
_atom_site_occupancy
_atom_site_site_symmetry_order
_atom_site_calc_flag
_atom_site_refinement_flags_posn
_atom_site_refinement_flags_adp
_atom_site_refinement_flags_occupancy
C1 C -0.3345(14) -0.1224(14) -0.1104(10) 0.018(2) Uani 1 1 d . . .
C2 C -0.4139(14) -0.0955(13) -0.2327(10) 0.019(2) Uani 1 1 d . . .
H2 H -0.3680 -0.1233 -0.3011 0.023 Uiso 1 1 calc R U .
C3 C -0.5564(13) -0.0298(12) -0.2543(9) 0.016(2) Uani 1 1 d . . .
C4 C -0.6304(13) 0.0143(12) -0.1551(9) 0.015(2) Uani 1 1 d . U .
H4 H -0.7269 0.0612 -0.1686 0.018 Uiso 1 1 calc R U .
C5 C -0.5481(13) -0.0171(12) -0.0310(9) 0.016(2) Uani 1 1 d . . .
C6 C -0.4039(14) -0.0842(14) -0.0118(10) 0.020(3) Uani 1 1 d . . .
H6 H -0.3533 -0.1035 0.0696 0.024 Uiso 1 1 calc R U .
C7 C -0.1747(14) -0.1956(13) -0.0893(10) 0.021(2) Uani 1 1 d . U .
H7A H -0.2129 -0.3019 -0.1359 0.025 Uiso 1 1 calc R U .
H7B H -0.0952 -0.1551 -0.1271 0.025 Uiso 1 1 calc R U .
C8 C -0.0168(9) -0.2926(8) 0.0906(7) 0.0253(16) Uani 1 1 d . . .
H8 H -0.0278 -0.3742 0.0102 0.030 Uiso 1 1 calc R U .
C9 C 0.1817(16) -0.2347(15) 0.1842(11) 0.030(3) Uani 1 1 d . . .
C10 C -0.1202(11) -0.3445(9) 0.1661(7) 0.045(2) Uani 1 1 d . . .
H10A H -0.1157 -0.2622 0.2409 0.067 Uiso 1 1 calc R U .
H10B H -0.0703 -0.4204 0.1997 0.067 Uiso 1 1 calc R U .
H10C H -0.2413 -0.3845 0.1066 0.067 Uiso 1 1 calc R U .
C11 C -0.6119(14) 0.0389(12) 0.0842(9) 0.017(2) Uani 1 1 d . . .
C12 C -0.6261(14) 0.0186(13) -0.3815(10) 0.017(2) Uani 1 1 d . . .
C13 C 0.7597(13) 0.2728(12) 0.7039(9) 0.016(2) Uani 1 1 d . . .
C14 C 0.6169(13) 0.3480(13) 0.6886(10) 0.018(2) Uani 1 1 d . . .
H14 H 0.5672 0.3705 0.6087 0.021 Uiso 1 1 calc R U .
C15 C 0.5490(14) 0.3896(13) 0.7935(9) 0.017(2) Uani 1 1 d . . .
C16 C 0.6217(13) 0.3509(12) 0.9092(9) 0.015(2) Uani 1 1 d . . .
H16 H 0.5721 0.3702 0.9761 0.018 Uiso 1 1 calc R U .
C17 C 0.7708(13) 0.2822(12) 0.9276(9) 0.014(2) Uani 1 1 d . . .
C18 C 0.8368(13) 0.2501(13) 0.8233(9) 0.018(2) Uani 1 1 d . . .
H18 H 0.9393 0.2109 0.8368 0.021 Uiso 1 1 calc R U .
C19 C 0.8224(13) 0.2276(13) 0.5894(10) 0.017(2) Uani 1 1 d . . .
C20 C 0.8382(13) 0.2442(13) 1.0547(9) 0.015(2) Uani 1 1 d . U .
C21 C 0.4037(15) 0.4744(15) 0.7870(9) 0.031(3) Uani 1 1 d . . .
H21A H 0.3413 0.4508 0.8435 0.037 Uiso 1 1 calc R U .
H21B H 0.4546 0.5803 0.8229 0.037 Uiso 1 1 calc R U .
C22 C 0.1874(9) 0.5603(8) 0.6369(6) 0.0224(15) Uani 1 1 d . . .
H22 H 0.2694 0.6452 0.6396 0.027 Uiso 1 1 calc R U .
C23 C 0.0390(15) 0.5051(12) 0.4999(10) 0.022(2) Uani 1 1 d . U .
C24 C 0.1070(9) 0.6117(9) 0.7465(7) 0.0390(18) Uani 1 1 d . . .
H24A H 0.0372 0.5270 0.7514 0.058 Uiso 1 1 calc R U .
H24B H 0.0329 0.6808 0.7239 0.058 Uiso 1 1 calc R U .
H24C H 0.2006 0.6596 0.8327 0.058 Uiso 1 1 calc R U .
O1 O 0.2190(10) -0.1002(9) 0.2544(7) 0.0212(17) Uani 1 1 d . . .
O2 O 0.2809(11) -0.3235(11) 0.1852(9) 0.063(3) Uani 1 1 d . . .
O3 O -0.0845(9) -0.1702(8) 0.0506(6) 0.0222(15) Uani 1 1 d . . .
O4 O -0.4974(9) 0.0789(10) 0.2047(6) 0.0199(17) Uani 1 1 d . . .
O5 O -0.7744(10) 0.0361(10) 0.0568(6) 0.0261(18) Uani 1 1 d . U .
O6 O -0.7616(10) 0.0722(10) -0.3990(7) 0.0242(18) Uani 1 1 d . . .
O7 O -0.5377(10) -0.0037(10) -0.4568(7) 0.029(2) Uani 1 1 d . . .
O8 O 0.0089(10) 0.3708(9) 0.4280(6) 0.0207(17) Uani 1 1 d . . .
O9 O -0.0534(12) 0.5950(10) 0.4639(8) 0.045(2) Uani 1 1 d . . .
O10 O 0.2794(9) 0.4408(8) 0.6507(6) 0.0210(15) Uani 1 1 d . . .
O11 O 0.7066(10) 0.1990(10) 0.4695(6) 0.0229(18) Uani 1 1 d . . .
O12 O 0.9787(9) 0.2188(10) 0.6144(7) 0.0231(17) Uani 1 1 d . . .
O13 O 0.7516(10) 0.2648(9) 1.1313(7) 0.0210(17) Uani 1 1 d . . .
O14 O 0.9761(11) 0.1867(10) 1.0755(7) 0.029(2) Uani 1 1 d . . .
O15 O 0.2840(9) 0.1952(9) 0.3729(6) 0.0140(16) Uani 1 1 d D . .
H151 H 0.365(6) 0.259(5) 0.365(6) 0.021 Uiso 1 1 d D U .
O16 O -0.0701(10) 0.0772(9) 0.3098(7) 0.0199(17) Uani 1 1 d D . .
H161 H -0.120(8) -0.017(3) 0.292(7) 0.030 Uiso 1 1 d D U .
O17 O -0.3840(11) 0.4054(11) 0.3273(8) 0.042(2) Uani 1 1 d . . .
H171 H -0.3067 0.4696 0.3233 0.063 Uiso 1 1 d R U .
H172 H -0.4867 0.4056 0.2746 0.063 Uiso 1 1 d R U .
O18 O 0.6065(11) -0.1254(10) 0.3430(8) 0.037(2) Uani 1 1 d . . .
H181 H 0.5304 -0.2048 0.2933 0.055 Uiso 1 1 d R U .
H182 H 0.6524 -0.1315 0.4224 0.055 Uiso 1 1 d R U .
O19 O 0.8934(12) 0.8794(10) 0.5674(9) 0.061(3) Uani 1 1 d . U .
H191 H 0.9836 0.9496 0.6130 0.092 Uiso 1 1 d R U .
H192 H 0.9154 0.7941 0.5373 0.092 Uiso 1 1 d R U .
O20 O 0.3273(12) 0.3881(12) 0.0967(9) 0.055(3) Uani 1 1 d . . .
H201 H 0.2970 0.4655 0.1361 0.083 Uiso 1 1 d R U .
H202 H 0.2352 0.3241 0.0794 0.083 Uiso 1 1 d R U .
O21 O 0.389(3) 0.542(3) 0.434(3) 0.225(14) Uani 0.5 1 d . . P
H211 H 0.2922 0.5469 0.3773 0.338 Uiso 0.5 1 d R U P
H212 H 0.4679 0.6173 0.4506 0.338 Uiso 0.5 1 d R U P
Zn1 Zn 0.08303(11) 0.06287(11) 0.19059(8) 0.0179(3) Uani 1 1 d . . .
Zn2 Zn -0.24028(11) 0.22268(11) 0.30003(8) 0.0182(3) Uani 1 1 d . . .
Zn3 Zn 0.13409(11) 0.20685(11) 0.49316(8) 0.0182(3) Uani 1 1 d . . .
Zn4 Zn 0.45797(11) 0.04871(11) 0.37794(8) 0.0184(3) Uani 1 1 d . . .

loop_
_atom_site_aniso_label
_atom_site_aniso_U_11
_atom_site_aniso_U_22
_atom_site_aniso_U_33
_atom_site_aniso_U_23
_atom_site_aniso_U_13
_atom_site_aniso_U_12
C1 0.017(6) 0.022(6) 0.014(5) 0.007(5) 0.002(4) 0.003(5)
C2 0.021(5) 0.023(5) 0.013(4) 0.002(4) 0.007(4) 0.008(4)
C3 0.015(5) 0.025(5) 0.008(4) 0.007(3) 0.004(3) 0.003(4)
C4 0.014(3) 0.016(3) 0.014(3) 0.006(2) 0.002(2) 0.005(2)
C5 0.021(5) 0.021(5) 0.011(4) 0.010(4) 0.009(4) 0.006(4)
C6 0.018(6) 0.031(7) 0.014(5) 0.009(5) 0.006(4) 0.007(5)
C7 0.020(3) 0.022(3) 0.022(3) 0.004(2) 0.008(2) 0.012(2)
C8 0.031(4) 0.023(4) 0.020(4) 0.008(3) 0.005(3) 0.010(3)
C9 0.025(6) 0.045(8) 0.022(5) 0.016(5) 0.004(5) 0.016(6)
C10 0.060(5) 0.036(5) 0.038(4) 0.014(4) 0.019(4) -0.004(4)
C11 0.024(6) 0.019(6) 0.003(4) 0.001(4) 0.002(4) -0.001(5)
C12 0.017(5) 0.024(6) 0.014(4) 0.010(4) 0.008(4) 0.005(5)
C13 0.012(4) 0.017(5) 0.015(4) 0.000(4) 0.003(3) 0.005(4)
C14 0.019(6) 0.022(6) 0.010(4) 0.007(4) -0.001(4) 0.009(5)
C15 0.014(5) 0.022(6) 0.016(5) 0.004(4) 0.008(4) 0.011(5)
C16 0.013(5) 0.022(5) 0.014(4) 0.008(4) 0.007(4) 0.004(4)
C17 0.019(5) 0.010(4) 0.016(4) 0.006(3) 0.006(4) 0.008(3)
C18 0.013(4) 0.031(5) 0.011(3) 0.007(3) 0.006(3) 0.007(3)
C19 0.016(5) 0.024(6) 0.023(5) 0.017(5) 0.013(4) 0.014(5)
C20 0.015(5) 0.018(5) 0.011(4) 0.004(4) 0.002(4) 0.001(4)
C21 0.030(5) 0.056(6) 0.009(4) 0.012(4) 0.003(3) 0.023(4)
C22 0.023(3) 0.019(4) 0.022(4) 0.008(3) 0.001(3) 0.007(3)
C23 0.027(6) 0.008(5) 0.028(5) 0.006(4) 0.005(4) 0.008(4)
C24 0.040(4) 0.042(5) 0.034(4) 0.005(3) 0.013(3) 0.023(4)
O1 0.020(4) 0.018(4) 0.024(4) 0.005(3) 0.007(3) 0.009(3)
O2 0.039(4) 0.039(5) 0.076(6) -0.003(4) -0.015(4) 0.029(4)
O3 0.023(3) 0.023(4) 0.018(3) 0.007(2) 0.000(2) 0.013(3)
O4 0.011(3) 0.042(5) 0.011(3) 0.010(3) 0.007(3) 0.008(3)
O5 0.020(3) 0.052(5) 0.012(3) 0.016(3) 0.005(3) 0.019(3)
O6 0.023(4) 0.039(5) 0.019(3) 0.018(3) 0.008(3) 0.015(4)
O7 0.028(4) 0.051(6) 0.020(4) 0.019(4) 0.014(3) 0.024(4)
O8 0.019(3) 0.025(5) 0.016(3) 0.006(3) 0.002(3) 0.010(3)
O9 0.056(4) 0.025(4) 0.038(3) 0.006(3) -0.008(3) 0.025(3)
O10 0.018(3) 0.024(4) 0.018(3) 0.004(2) 0.001(2) 0.012(3)
O11 0.020(4) 0.037(5) 0.009(3) 0.007(3) 0.003(3) 0.003(3)
O12 0.017(3) 0.040(4) 0.018(3) 0.008(3) 0.013(3) 0.013(3)
O13 0.025(4) 0.032(5) 0.014(3) 0.013(3) 0.011(3) 0.010(3)
O14 0.030(4) 0.049(5) 0.027(4) 0.027(4) 0.018(4) 0.027(4)
O15 0.010(4) 0.021(4) 0.012(3) 0.005(3) 0.004(3) 0.006(3)
O16 0.026(4) 0.018(5) 0.021(4) 0.009(3) 0.012(3) 0.005(4)
O17 0.038(5) 0.057(6) 0.036(4) 0.013(4) 0.014(4) 0.030(4)
O18 0.046(5) 0.042(5) 0.024(4) 0.011(4) 0.011(4) 0.019(4)
O19 0.040(5) 0.022(5) 0.104(7) 0.016(5) 0.004(5) 0.015(4)
O20 0.044(5) 0.061(7) 0.057(5) 0.013(5) 0.016(4) 0.017(5)
O21 0.20(2) 0.35(4) 0.24(3) 0.19(3) 0.16(2) 0.05(2)
Zn1 0.0180(7) 0.0284(8) 0.0113(6) 0.0087(6) 0.0062(5) 0.0119(6)
Zn2 0.0175(6) 0.0290(8) 0.0135(6) 0.0099(6) 0.0083(5) 0.0104(6)
Zn3 0.0197(7) 0.0255(8) 0.0147(6) 0.0089(6) 0.0085(5) 0.0127(6)
Zn4 0.0149(6) 0.0318(9) 0.0126(6) 0.0101(6) 0.0064(5) 0.0085(6)

loop_
_atom_type_symbol
_atom_type_description
_atom_type_scat_dispersion_real
_atom_type_scat_dispersion_imag
_atom_type_scat_source
C C 0.0033 0.0016 'International Tables Vol C Tables 4.2.6.8 and 6.1.1.4'
H H 0.0000 0.0000 'International Tables Vol C Tables 4.2.6.8 and 6.1.1.4'
O O 0.0106 0.0060 'International Tables Vol C Tables 4.2.6.8 and 6.1.1.4'
Zn Zn 0.2839 1.4301 'International Tables Vol C Tables 4.2.6.8 and 6.1.1.4'

loop_
_geom_angle_atom_site_label_1
_geom_angle_atom_site_label_2
_geom_angle_atom_site_label_3
_geom_angle
_geom_angle_site_symmetry_1
_geom_angle_site_symmetry_3
C6 C1 C2 119.0(11) . .
C6 C1 C7 120.8(9) . .
C2 C1 C7 120.2(9) . .
C3 C2 C1 121.5(9) . .
C3 C2 H2 119.3 . .
C1 C2 H2 119.3 . .
C2 C3 C4 121.7(9) . .
C2 C3 C12 120.6(8) . .
C4 C3 C12 117.2(9) . .
C3 C4 C5 115.7(9) . .
C3 C4 H4 122.1 . .
C5 C4 H4 122.1 . .
C6 C5 C4 121.4(9) . .
C6 C5 C11 119.9(9) . .
C4 C5 C11 118.3(9) . .
C1 C6 C5 120.6(10) . .
C1 C6 H6 119.7 . .
C5 C6 H6 119.7 . .
O3 C7 C1 110.1(8) . .
O3 C7 H7A 109.6 . .
C1 C7 H7A 109.6 . .
O3 C7 H7B 109.6 . .
C1 C7 H7B 109.6 . .
H7A C7 H7B 108.2 . .
O3 C8 C10 108.6(6) . .
O3 C8 C9 108.1(7) . .
C10 C8 C9 109.9(6) . .
O3 C8 H8 110.1 . .
C10 C8 H8 110.1 . .
C9 C8 H8 110.1 . .
O2 C9 O1 127.6(12) . .
O2 C9 C8 118.0(12) . .
O1 C9 C8 114.3(10) . .
C8 C10 H10A 109.5 . .
C8 C10 H10B 109.5 . .
H10A C10 H10B 109.5 . .
C8 C10 H10C 109.5 . .
H10A C10 H10C 109.5 . .
H10B C10 H10C 109.5 . .
O5 C11 O4 123.9(9) . .
O5 C11 C5 118.3(9) . .
O4 C11 C5 117.6(9) . .
O6 C12 O7 127.7(9) . .
O6 C12 C3 117.8(8) . .
O7 C12 C3 114.4(9) . .
C18 C13 C14 118.7(9) . .
C18 C13 C19 122.8(9) . .
C14 C13 C19 118.5(9) . .
C13 C14 C15 120.5(9) . .
C13 C14 H14 119.7 . .
C15 C14 H14 119.7 . .
C16 C15 C14 118.5(10) . .
C16 C15 C21 117.9(8) . .
C14 C15 C21 123.6(9) . .
C15 C16 C17 120.9(8) . .
C15 C16 H16 119.6 . .
C17 C16 H16 119.6 . .
C18 C17 C16 117.9(9) . .
C18 C17 C20 125.3(9) . .
C16 C17 C20 116.7(8) . .
C13 C18 C17 123.1(10) . .
C13 C18 H18 118.4 . .
C17 C18 H18 118.4 . .
O12 C19 O11 124.7(9) . .
O12 C19 C13 118.5(9) . .
O11 C19 C13 116.8(9) . .
O13 C20 O14 124.6(9) . .
O13 C20 C17 117.4(9) . .
O14 C20 C17 117.8(9) . .
O10 C21 C15 112.2(8) . .
O10 C21 H21A 109.2 . .
C15 C21 H21A 109.2 . .
O10 C21 H21B 109.2 . .
C15 C21 H21B 109.2 . .
H21A C21 H21B 107.9 . .
O10 C22 C23 107.2(7) . .
O10 C22 C24 113.7(6) . .
C23 C22 C24 108.6(6) . .
O10 C22 H22 109.1 . .
C23 C22 H22 109.1 . .
C24 C22 H22 109.1 . .
O9 C23 O8 122.4(11) . .
O9 C23 C22 117.8(10) . .
O8 C23 C22 119.7(9) . .
C22 C24 H24A 109.5 . .
C22 C24 H24B 109.5 . .
H24A C24 H24B 109.5 . .
C22 C24 H24C 109.5 . .
H24A C24 H24C 109.5 . .
H24B C24 H24C 109.5 . .
C9 O1 Zn4 133.3(8) . .
C9 O1 Zn1 123.2(7) . .
Zn4 O1 Zn1 95.5(3) . .
C7 O3 C8 117.2(7) . .
C7 O3 Zn1 120.7(6) . .
C8 O3 Zn1 114.0(5) . .
C11 O4 Zn4 126.1(6) . 1_455
C11 O4 Zn2 132.8(6) . .
Zn4 O4 Zn2 100.2(3) 1_455 .
C11 O5 Zn1 128.4(6) . 1_455
C12 O6 Zn3 134.1(7) . 1_454
C12 O7 Zn4 134.4(8) . 1_454
C23 O8 Zn3 124.4(7) . .
C23 O8 Zn2 129.3(8) . .
Zn3 O8 Zn2 95.5(3) . .
C22 O10 C21 110.9(7) . .
C22 O10 Zn3 115.7(5) . .
C21 O10 Zn3 128.1(7) . .
C19 O11 Zn2 125.7(6) . 1_655
C19 O11 Zn4 128.6(7) . .
Zn2 O11 Zn4 101.9(3) 1_655 .
C19 O12 Zn3 130.8(7) . 1_655
C20 O13 Zn2 136.5(7) . 1_656
C20 O14 Zn1 135.4(7) . 1_656
Zn3 O15 Zn4 119.2(3) . .
Zn3 O15 Zn1 96.9(3) . .
Zn4 O15 Zn1 96.6(3) . .
Zn3 O15 H151 136(4) . .
Zn4 O15 H151 88(4) . .
Zn1 O15 H151 116(4) . .
Zn2 O16 Zn1 118.6(3) . .
Zn2 O16 Zn3 98.2(3) . .
Zn1 O16 Zn3 96.2(3) . .
Zn2 O16 H161 115(4) . .
Zn1 O16 H161 104(4) . .
Zn3 O16 H161 125(5) . .
Zn2 O17 H171 95.2 . .
Zn2 O17 H172 125.3 . .
H171 O17 H172 110.2 . .
Zn4 O18 H181 106.4 . .
Zn4 O18 H182 101.4 . .
H181 O18 H182 108.9 . .
H191 O19 H192 115.7 . .
H201 O20 H202 98.8 . .
H211 O21 H212 109.2 . .
O14 Zn1 O16 100.4(3) 1_454 .
O14 Zn1 O15 111.3(3) 1_454 .
O16 Zn1 O15 83.4(2) . .
O14 Zn1 O5 79.0(3) 1_454 1_655
O16 Zn1 O5 175.9(3) . 1_655
O15 Zn1 O5 100.6(3) . 1_655
O14 Zn1 O1 160.5(3) 1_454 .
O16 Zn1 O1 97.3(3) . .
O15 Zn1 O1 78.7(3) . .
O5 Zn1 O1 82.8(3) 1_655 .
O14 Zn1 O3 99.3(3) 1_454 .
O16 Zn1 O3 91.2(3) . .
O15 Zn1 O3 149.4(3) . .
O5 Zn1 O3 84.9(3) 1_655 .
O1 Zn1 O3 72.1(3) . .
O14 Zn1 Zn3 112.1(2) 1_454 .
O16 Zn1 Zn3 42.5(2) . .
O15 Zn1 Zn3 40.94(17) . .
O5 Zn1 Zn3 141.5(2) 1_655 .
O1 Zn1 Zn3 86.48(19) . .
O3 Zn1 Zn3 126.34(16) . .
O14 Zn1 Zn4 138.0(3) 1_454 .
O16 Zn1 Zn4 105.0(2) . .
O15 Zn1 Zn4 41.4(2) . .
O5 Zn1 Zn4 77.82(18) 1_655 .
O1 Zn1 Zn4 41.8(2) . .
O3 Zn1 Zn4 112.84(18) . .
Zn3 Zn1 Zn4 69.77(3) . .
O13 Zn2 O16 101.0(3) 1_454 .
O13 Zn2 O11 165.0(3) 1_454 1_455
O16 Zn2 O11 93.2(3) . 1_455
O13 Zn2 O4 92.9(3) 1_454 .
O16 Zn2 O4 103.4(3) . .
O11 Zn2 O4 78.9(3) 1_455 .
O13 Zn2 O8 96.4(3) 1_454 .
O16 Zn2 O8 78.6(3) . .
O11 Zn2 O8 91.2(3) 1_455 .
O4 Zn2 O8 169.9(2) . .
O13 Zn2 O17 84.6(3) 1_454 .
O16 Zn2 O17 168.9(3) . .
O11 Zn2 O17 82.2(3) 1_455 .
O4 Zn2 O17 85.7(3) . .
O8 Zn2 O17 91.3(3) . .
O13 Zn2 Zn3 116.3(2) 1_454 .
O16 Zn2 Zn3 41.7(2) . .
O11 Zn2 Zn3 77.8(2) 1_455 .
O4 Zn2 Zn3 135.6(2) . .
O8 Zn2 Zn3 41.6(2) . .
O17 Zn2 Zn3 127.2(2) . .
O6 Zn3 O15 100.1(3) 1_656 .
O6 Zn3 O12 80.4(3) 1_656 1_455
O15 Zn3 O12 179.4(3) . 1_455
O6 Zn3 O8 164.5(3) 1_656 .
O15 Zn3 O8 94.0(3) . .
O12 Zn3 O8 85.6(3) 1_455 .
O6 Zn3 O16 109.6(3) 1_656 .
O15 Zn3 O16 83.4(2) . .
O12 Zn3 O16 96.1(3) 1_455 .
O8 Zn3 O16 78.3(3) . .
O6 Zn3 O10 100.5(3) 1_656 .
O15 Zn3 O10 98.4(3) . .
O12 Zn3 O10 81.9(3) 1_455 .
O8 Zn3 O10 70.8(3) . .
O16 Zn3 O10 149.2(3) . .
O6 Zn3 Zn1 109.4(2) 1_656 .
O15 Zn3 Zn1 42.18(19) . .
O12 Zn3 Zn1 137.3(2) 1_455 .
O8 Zn3 Zn1 85.49(19) . .
O16 Zn3 Zn1 41.28(19) . .
O10 Zn3 Zn1 133.05(16) . .
O6 Zn3 Zn2 137.5(2) 1_656 .
O15 Zn3 Zn2 102.97(18) . .
O12 Zn3 Zn2 76.5(2) 1_455 .
O8 Zn3 Zn2 42.9(2) . .
O16 Zn3 Zn2 40.1(2) . .
O10 Zn3 Zn2 110.74(17) . .
Zn1 Zn3 Zn2 68.84(3) . .
O7 Zn4 O15 100.7(3) 1_656 .
O7 Zn4 O1 93.8(3) 1_656 .
O15 Zn4 O1 80.1(3) . .
O7 Zn4 O11 96.2(3) 1_656 .
O15 Zn4 O11 101.2(3) . .
O1 Zn4 O11 169.5(3) . .
O7 Zn4 O4 166.9(3) 1_656 1_655
O15 Zn4 O4 92.2(3) . 1_655
O1 Zn4 O4 90.7(3) . 1_655
O11 Zn4 O4 78.8(3) . 1_655
O7 Zn4 O18 86.3(3) 1_656 .
O15 Zn4 O18 169.0(3) . .
O1 Zn4 O18 91.0(3) . .
O11 Zn4 O18 86.3(3) . .
O4 Zn4 O18 81.3(3) 1_655 .
O7 Zn4 Zn1 114.7(2) 1_656 .
O15 Zn4 Zn1 42.00(19) . .
O1 Zn4 Zn1 42.7(2) . .
O11 Zn4 Zn1 133.7(2) . .
O4 Zn4 Zn1 76.70(19) 1_655 .
O18 Zn4 Zn1 127.2(2) . .

loop_
_geom_bond_atom_site_label_1
_geom_bond_atom_site_label_2
_geom_bond_distance
_geom_bond_site_symmetry_2
C1 C6 1.357(14) .
C1 C2 1.392(13) .
C1 C7 1.514(15) .
C2 C3 1.353(15) .
C2 H2 0.9300 .
C3 C4 1.395(13) .
C3 C12 1.537(13) .
C4 C5 1.434(12) .
C4 H4 0.9300 .
C5 C6 1.372(14) .
C5 C11 1.505(13) .
C6 H6 0.9300 .
C7 O3 1.413(10) .
C7 H7A 0.9700 .
C7 H7B 0.9700 .
C8 O3 1.445(10) .
C8 C10 1.486(9) .
C8 C9 1.556(13) .
C8 H8 0.9800 .
C9 O2 1.222(14) .
C9 O1 1.254(15) .
C10 H10A 0.9600 .
C10 H10B 0.9600 .
C10 H10C 0.9600 .
C11 O5 1.252(12) .
C11 O4 1.278(11) .
C12 O6 1.239(13) .
C12 O7 1.248(12) .
C13 C18 1.342(13) .
C13 C14 1.409(14) .
C13 C19 1.479(13) .
C14 C15 1.412(13) .
C14 H14 0.9300 .
C15 C16 1.378(13) .
C15 C21 1.487(15) .
C16 C17 1.416(14) .
C16 H16 0.9300 .
C17 C18 1.388(13) .
C17 C20 1.479(12) .
C18 H18 0.9300 .
C19 O12 1.226(12) .
C19 O11 1.287(11) .
C20 O13 1.247(12) .
C20 O14 1.276(13) .
C21 O10 1.439(10) .
C21 H21A 0.9700 .
C21 H21B 0.9700 .
C22 O10 1.435(10) .
C22 C23 1.511(12) .
C22 C24 1.538(8) .
C22 H22 0.9800 .
C23 O9 1.250(13) .
C23 O8 1.262(12) .
C24 H24A 0.9600 .
C24 H24B 0.9600 .
C24 H24C 0.9600 .
O1 Zn4 2.088(8) .
O1 Zn1 2.127(8) .
O3 Zn1 2.318(7) .
O4 Zn4 2.126(6) 1_455
O4 Zn2 2.144(7) .
O5 Zn1 2.121(7) 1_455
O6 Zn3 2.029(8) 1_454
O7 Zn4 1.991(7) 1_454
O8 Zn3 2.099(8) .
O8 Zn2 2.149(8) .
O10 Zn3 2.337(7) .
O11 Zn2 2.097(6) 1_655
O11 Zn4 2.119(8) .
O12 Zn3 2.096(6) 1_655
O13 Zn2 1.975(6) 1_656
O14 Zn1 2.002(8) 1_656
O15 Zn3 2.051(6) .
O15 Zn4 2.078(7) .
O15 Zn1 2.101(7) .
O15 H151 0.888(12) .
O16 Zn2 2.048(8) .
O16 Zn1 2.062(7) .
O16 Zn3 2.112(7) .
O16 H161 0.887(12) .
O17 Zn2 2.195(9) .
O17 H171 0.8500 .
O17 H172 0.8500 .
O18 Zn4 2.167(9) .
O18 H181 0.8500 .
O18 H182 0.8500 .
O19 H191 0.8500 .
O19 H192 0.8500 .
O20 H201 0.8500 .
O20 H202 0.8500 .
O21 H211 0.8500 .
O21 H212 0.8500 .
Zn1 O14 2.002(8) 1_454
Zn1 O5 2.121(7) 1_655
Zn1 Zn3 3.1068(7) .
Zn1 Zn4 3.1194(14) .
Zn2 O13 1.975(6) 1_454
Zn2 O11 2.097(6) 1_455
Zn2 Zn3 3.1441(15) .
Zn3 O6 2.029(8) 1_656
Zn3 O12 2.096(6) 1_455
Zn4 O7 1.991(7) 1_656
Zn4 O4 2.126(6) 1_655

loop_
_geom_hbond_atom_site_label_D
_geom_hbond_atom_site_label_H
_geom_hbond_atom_site_label_A
_geom_hbond_distance_DH
_geom_hbond_distance_HA
_geom_hbond_distance_DA
_geom_hbond_angle_DHA
_geom_hbond_site_symmetry_A
O15 H151 O17 0.888(12) 2.555(19) 3.436(12) 171(5) 1_655
O15 H151 O21 0.888(12) 2.56(6) 3.15(3) 124(5) .
O16 H161 O18 0.887(12) 2.63(5) 3.270(11) 129(5) 1_455
O17 H171 O9 0.85 2.13 2.780(13) 133.0 .
O17 H172 O20 0.85 2.00 2.797(10) 155.6 1_455
O18 H181 O2 0.85 2.02 2.808(13) 153.8 .
O18 H182 O19 0.85 2.06 2.781(10) 141.9 1_545
O19 H191 O6 0.85 2.33 3.048(13) 142.5 1_766
O19 H191 O12 0.85 2.56 3.095(13) 122.3 1_565
O19 H192 O9 0.85 1.93 2.775(13) 175.8 1_655
O20 H201 O2 0.85 1.96 2.761(13) 156.0 1_565
O20 H202 O14 0.85 2.34 3.177(13) 166.7 1_454
